data_4119171
loop_
_publ_author_name
'Gregory L. Adams'
'Patrick J. Carroll'
'Amos B. Smith'

_publ_section_title
;
 Access to the Akuammiline Family of Alkaloids: Total Synthesis of
 (+)-Scholarisine A
;
_journal_name_full 'Journal of the American Chemical Society'
_journal_page_first 519
_journal_page_last 528
_journal_paper_doi 10.1021/ja3111626
_journal_volume 135
_journal_year 2013
_chemical_absolute_configuration syn
_chemical_formula_sum 'C17 H25 N O5'
_chemical_formula_weight 323.38
_space_group_IT_number 19
_symmetry_cell_setting orthorhombic
_symmetry_Int_Tables_number 19
_symmetry_space_group_name_Hall 'P 2ac 2ab'
_symmetry_space_group_name_H-M 'P 21 21 21'
_atom_sites_solution_hydrogens geom
_atom_sites_solution_primary direct
_audit_creation_method SHELXL-97
_cell_angle_alpha 90.00
_cell_angle_beta 90.00
_cell_angle_gamma 90.00
_cell_formula_units_Z 4
_cell_length_a 6.2434(9)
_cell_length_b 11.4384(19)
_cell_length_c 23.962(4)
_cell_measurement_temperature 143(1)
_cell_volume 1711.2(5)
_computing_data_collection 'CrystalClear (Rigaku, 1999)'
_computing_data_reduction 'CrystalClear (Rigaku, 1999)'
_computing_structure_refinement 'SHELXL-97 (Sheldrick, 1997)'
_computing_structure_solution 'SIR97 (Altomare, 1999)'
_diffrn_ambient_temperature 143(1)
_diffrn_measured_fraction_theta_full 0.998
_diffrn_measured_fraction_theta_max 0.998
_diffrn_measurement_device 'CCD Area Detector'
_diffrn_measurement_device_type 'Rigaku Mercury'
_diffrn_measurement_method 'phi and omega rotations'
_diffrn_radiation_monochromator graphite
_diffrn_radiation_source 'rotating anode'
_diffrn_radiation_type MoK\a
_diffrn_radiation_wavelength 0.71073
_diffrn_reflns_av_R_equivalents 0.0379
_diffrn_reflns_av_sigmaI/netI 0.0367
_diffrn_reflns_limit_h_max 7
_diffrn_reflns_limit_h_min -7
_diffrn_reflns_limit_k_max 13
_diffrn_reflns_limit_k_min -13
_diffrn_reflns_limit_l_max 26
_diffrn_reflns_limit_l_min -28
_diffrn_reflns_number 12015
_diffrn_reflns_theta_full 25.01
_diffrn_reflns_theta_max 25.01
_diffrn_reflns_theta_min 3.11
_exptl_absorpt_coefficient_mu 0.092
_exptl_absorpt_correction_T_max 1.0000
_exptl_absorpt_correction_T_min 0.6626
_exptl_absorpt_correction_type multi-scan
_exptl_absorpt_process_details
;  Shape and scale corrections using equivalent reflections.
   Shape function based on spherical harmonics.
   Highest even and odd order for spherical harmonics:  4  and  3
   Laue group:  mmm
   Friedel opposites are equivalent.
;
_exptl_crystal_density_diffrn 1.255
_exptl_crystal_F_000 696
_exptl_crystal_size_max 0.42
_exptl_crystal_size_mid 0.22
_exptl_crystal_size_min 0.07
_refine_diff_density_max 0.186
_refine_diff_density_min -0.203
_refine_diff_density_rms 0.042
_refine_ls_extinction_method none
_refine_ls_goodness_of_fit_ref 1.099
_refine_ls_hydrogen_treatment constr
_refine_ls_matrix_type full
_refine_ls_number_parameters 213
_refine_ls_number_reflns 3025
_refine_ls_number_restraints 0
_refine_ls_restrained_S_all 1.099
_refine_ls_R_factor_all 0.0507
_refine_ls_R_factor_gt 0.0437
_refine_ls_shift/su_max 0.000
_refine_ls_shift/su_mean 0.000
_refine_ls_structure_factor_coef Fsqd
_refine_ls_weighting_details 'calc w=1/[\s^2^(Fo^2^)+(0.0579P)^2^+0.1150P] where P=(Fo^2^+2Fc^2^)/3'
_refine_ls_weighting_scheme calc
_refine_ls_wR_factor_gt 0.1050
_refine_ls_wR_factor_ref 0.1114
_reflns_number_gt 2662
_reflns_number_total 3025
_reflns_threshold_expression >2sigma(I)
_cod_data_source_file ja3111626_si_001.cif
_cod_data_source_block CMPD(+)-44
_cod_original_sg_symbol_H-M 'P 21 21 21 '
_cod_database_code 4119171

loop_
_symmetry_equiv_pos_as_xyz
'x, y, z'
'x+1/2, -y+1/2, -z'
'-x, y+1/2, -z+1/2'
'-x+1/2, -y, z+1/2'

loop_
_atom_site_label
_atom_site_type_symbol
_atom_site_fract_x
_atom_site_fract_y
_atom_site_fract_z
_atom_site_U_iso_or_equiv
_atom_site_adp_type
_atom_site_occupancy
_atom_site_symmetry_multiplicity
_atom_site_calc_flag
_atom_site_refinement_flags
C1 C 0.2024(4) 0.65009(19) 0.29025(9) 0.0351(5) Uani 1 1 d .
H1 H 0.1394 0.6914 0.2584 0.047 Uiso 1 1 calc R
C2 C 0.3029(3) 0.5362(2) 0.26735(8) 0.0344(5) Uani 1 1 d .
H2A H 0.3931 0.5541 0.2355 0.046 Uiso 1 1 calc R
H2B H 0.3914 0.5003 0.2959 0.046 Uiso 1 1 calc R
C3 C 0.1302(4) 0.45360(19) 0.25025(9) 0.0335(5) Uani 1 1 d .
C4 C -0.0270(3) 0.42769(19) 0.29707(8) 0.0341(5) Uani 1 1 d .
H4 H -0.1309 0.3686 0.2851 0.045 Uiso 1 1 calc R
C5 C -0.1402(3) 0.5433(2) 0.30919(9) 0.0355(5) Uani 1 1 d .
H5A H -0.2028 0.5740 0.2752 0.047 Uiso 1 1 calc R
H5B H -0.2542 0.5310 0.3360 0.047 Uiso 1 1 calc R
C6 C 0.0222(3) 0.62995(19) 0.33245(8) 0.0311(5) Uani 1 1 d .
H6 H -0.0514 0.7047 0.3382 0.041 Uiso 1 1 calc R
C7 C 0.1081(3) 0.58791(18) 0.39015(8) 0.0302(5) Uani 1 1 d .
C8 C 0.0507(4) 0.45904(19) 0.39921(8) 0.0338(5) Uani 1 1 d .
H8A H 0.1394 0.4273 0.4288 0.045 Uiso 1 1 calc R
H8B H -0.0976 0.4533 0.4109 0.045 Uiso 1 1 calc R
C9 C 0.0062(4) 0.6580(2) 0.43870(9) 0.0394(5) Uani 1 1 d .
H9A H -0.1483 0.6523 0.4355 0.052 Uiso 1 1 calc R
H9B H 0.0469 0.6211 0.4736 0.052 Uiso 1 1 calc R
C10 C 0.0668(5) 0.7874(2) 0.44179(10) 0.0494(6) Uani 1 1 d .
H10A H 0.2192 0.7946 0.4457 0.074 Uiso 1 1 calc R
H10B H -0.0025 0.8226 0.4733 0.074 Uiso 1 1 calc R
H10C H 0.0217 0.8261 0.4082 0.074 Uiso 1 1 calc R
C11 C 0.2013(4) 0.29100(18) 0.34519(9) 0.0350(5) Uani 1 1 d .
C12 C 0.4350(4) 0.1641(2) 0.40048(9) 0.0404(5) Uani 1 1 d .
C13 C 0.3508(5) 0.0485(2) 0.37860(11) 0.0541(7) Uani 1 1 d .
H13A H 0.2193 0.0295 0.3973 0.081 Uiso 1 1 calc R
H13B H 0.4544 -0.0118 0.3855 0.081 Uiso 1 1 calc R
H13C H 0.3252 0.0547 0.3392 0.081 Uiso 1 1 calc R
C14 C 0.4699(5) 0.1575(3) 0.46280(10) 0.0634(8) Uani 1 1 d .
H14A H 0.5097 0.2332 0.4766 0.095 Uiso 1 1 calc R
H14B H 0.5822 0.1026 0.4707 0.095 Uiso 1 1 calc R
H14C H 0.3401 0.1325 0.4806 0.095 Uiso 1 1 calc R
C15 C 0.6380(5) 0.2041(3) 0.37140(11) 0.0556(7) Uani 1 1 d .
H15A H 0.6125 0.2098 0.3320 0.083 Uiso 1 1 calc R
H15B H 0.7504 0.1486 0.3782 0.083 Uiso 1 1 calc R
H15C H 0.6798 0.2792 0.3856 0.083 Uiso 1 1 calc R
C16 C 0.3509(4) 0.6013(2) 0.39674(9) 0.0358(5) Uani 1 1 d .
C17 C 0.3645(4) 0.7308(2) 0.31585(9) 0.0406(6) Uani 1 1 d .
H17A H 0.4753 0.7483 0.2887 0.054 Uiso 1 1 calc R
H17B H 0.2956 0.8036 0.3262 0.054 Uiso 1 1 calc R
N1 N 0.0817(3) 0.38981(15) 0.34833(7) 0.0332(4) Uani 1 1 d .
O1 O 0.0995(3) 0.42077(15) 0.20281(6) 0.0459(4) Uani 1 1 d .
O2 O 0.2367(3) 0.24206(14) 0.30074(6) 0.0442(4) Uani 1 1 d .
O3 O 0.2700(3) 0.25582(14) 0.39545(6) 0.0406(4) Uani 1 1 d .
O4 O 0.4608(2) 0.67756(14) 0.36515(6) 0.0408(4) Uani 1 1 d .
O5 O 0.4497(3) 0.54821(17) 0.43156(7) 0.0506(4) Uani 1 1 d .

loop_
_atom_site_aniso_label
_atom_site_aniso_U_11
_atom_site_aniso_U_22
_atom_site_aniso_U_33
_atom_site_aniso_U_23
_atom_site_aniso_U_13
_atom_site_aniso_U_12
C1 0.0405(12) 0.0290(12) 0.0358(11) 0.0038(9) -0.0017(9) -0.0010(10)
C2 0.0361(12) 0.0351(13) 0.0319(10) 0.0000(9) 0.0027(9) -0.0003(10)
C3 0.0417(12) 0.0268(12) 0.0322(11) -0.0016(9) -0.0041(9) 0.0040(10)
C4 0.0381(12) 0.0295(12) 0.0345(11) -0.0018(9) -0.0043(9) -0.0064(9)
C5 0.0315(11) 0.0362(13) 0.0387(11) -0.0030(10) -0.0021(9) 0.0014(10)
C6 0.0278(10) 0.0279(12) 0.0377(11) -0.0008(8) 0.0000(9) 0.0015(9)
C7 0.0313(11) 0.0263(11) 0.0332(11) -0.0037(8) -0.0002(9) -0.0009(9)
C8 0.0439(12) 0.0294(12) 0.0280(10) -0.0025(8) 0.0038(9) -0.0050(10)
C9 0.0431(13) 0.0363(13) 0.0389(12) -0.0076(10) 0.0071(10) -0.0031(10)
C10 0.0598(15) 0.0372(14) 0.0511(13) -0.0147(11) 0.0080(12) -0.0017(12)
C11 0.0459(12) 0.0274(12) 0.0318(11) 0.0014(9) 0.0002(9) -0.0059(10)
C12 0.0476(13) 0.0321(13) 0.0416(12) 0.0048(10) -0.0025(11) -0.0005(11)
C13 0.0627(16) 0.0293(14) 0.0702(16) 0.0077(12) 0.0000(13) -0.0015(13)
C14 0.082(2) 0.0658(19) 0.0424(14) 0.0088(12) -0.0066(13) 0.0179(18)
C15 0.0510(15) 0.0589(18) 0.0568(15) 0.0018(13) -0.0010(12) -0.0082(14)
C16 0.0368(11) 0.0351(13) 0.0355(12) -0.0068(10) -0.0044(10) -0.0001(10)
C17 0.0439(13) 0.0327(13) 0.0452(12) 0.0015(10) 0.0040(10) -0.0108(11)
N1 0.0430(10) 0.0266(9) 0.0299(9) -0.0008(7) -0.0003(8) -0.0003(8)
O1 0.0632(11) 0.0431(10) 0.0314(9) -0.0036(7) -0.0036(8) -0.0032(8)
O2 0.0630(10) 0.0357(10) 0.0340(8) -0.0044(7) -0.0014(8) 0.0049(8)
O3 0.0577(10) 0.0340(9) 0.0299(8) 0.0016(6) -0.0010(7) 0.0058(8)
O4 0.0325(8) 0.0441(10) 0.0457(9) -0.0035(7) -0.0001(7) -0.0096(7)
O5 0.0455(9) 0.0583(11) 0.0480(9) 0.0020(8) -0.0124(8) 0.0020(9)

loop_
_atom_type_symbol
_atom_type_description
_atom_type_scat_dispersion_real
_atom_type_scat_dispersion_imag
_atom_type_scat_source
C C 0.0033 0.0016 'International Tables Vol C Tables 4.2.6.8 and 6.1.1.4'
H H 0.0000 0.0000 'International Tables Vol C Tables 4.2.6.8 and 6.1.1.4'
N N 0.0061 0.0033 'International Tables Vol C Tables 4.2.6.8 and 6.1.1.4'
O O 0.0106 0.0060 'International Tables Vol C Tables 4.2.6.8 and 6.1.1.4'

loop_
_geom_angle_atom_site_label_1
_geom_angle_atom_site_label_2
_geom_angle_atom_site_label_3
_geom_angle
C17 C1 C6 108.56(17)
C17 C1 C2 112.93(19)
C6 C1 C2 113.95(17)
C3 C2 C1 109.75(17)
O1 C3 C2 124.6(2)
O1 C3 C4 122.0(2)
C2 C3 C4 112.81(17)
N1 C4 C3 112.14(18)
N1 C4 C5 108.07(16)
C3 C4 C5 105.68(17)
C6 C5 C4 108.96(17)
C5 C6 C1 110.21(17)
C5 C6 C7 110.65(17)
C1 C6 C7 112.31(17)
C16 C7 C8 108.26(19)
C16 C7 C9 106.08(17)
C8 C7 C9 107.16(17)
C16 C7 C6 113.64(17)
C8 C7 C6 109.99(17)
C9 C7 C6 111.42(18)
N1 C8 C7 111.76(16)
C10 C9 C7 115.80(18)
O2 C11 O3 126.0(2)
O2 C11 N1 121.91(19)
O3 C11 N1 112.12(17)
O3 C12 C14 102.53(19)
O3 C12 C13 110.45(19)
C14 C12 C13 110.4(2)
O3 C12 C15 109.39(19)
C14 C12 C15 110.4(2)
C13 C12 C15 113.2(2)
O5 C16 O4 117.2(2)
O5 C16 C7 121.9(2)
O4 C16 C7 120.8(2)
O4 C17 C1 110.65(18)
C11 N1 C8 124.64(17)
C11 N1 C4 116.98(17)
C8 N1 C4 118.36(17)
C11 O3 C12 120.69(17)
C16 O4 C17 121.09(17)

loop_
_geom_bond_atom_site_label_1
_geom_bond_atom_site_label_2
_geom_bond_distance
C1 C17 1.501(3)
C1 C6 1.530(3)
C1 C2 1.546(3)
C2 C3 1.491(3)
C3 O1 1.213(3)
C3 C4 1.519(3)
C4 N1 1.469(3)
C4 C5 1.527(3)
C5 C6 1.523(3)
C6 C7 1.559(3)
C7 C16 1.532(3)
C7 C8 1.532(3)
C7 C9 1.549(3)
C8 N1 1.467(3)
C9 C10 1.529(3)
C11 O2 1.223(3)
C11 O3 1.340(3)
C11 N1 1.357(3)
C12 O3 1.475(3)
C12 C14 1.511(3)
C12 C13 1.517(3)
C12 C15 1.517(4)
C16 O5 1.202(3)
C16 O4 1.343(3)
C17 O4 1.459(3)
